data_1509288
loop_
_publ_author_name
'Amann, P.'
'Moeller, A.'

_publ_section_title
;
 Neue Cyclosilicate der Alkalielemente: Cs5 Ag Si3 O9 und Cs6 Na6 Si6 O18
;
_journal_name_full 'Zeitschrift fuer Anorganische und Allgemeine Chemie'
_journal_page_first 172
_journal_page_last 179
_journal_paper_doi 10.1002/1521-3749(200102)627:2<172::AID-ZAAC172>3.0.CO;2-G
_journal_volume 627
_journal_year 2001
_chemical_formula_sum 'Ag Cs5 O9 Si3'
_chemical_name_systematic 'Cs5 Ag (Si3 O9)'
_space_group_IT_number 11
_symmetry_space_group_name_Hall '-P 2yb'
_symmetry_space_group_name_H-M 'P 1 21/m 1'
_cell_angle_alpha 90
_cell_angle_beta 93.84
_cell_angle_gamma 90
_cell_formula_units_Z 2
_cell_length_a 9.682
_cell_length_b 6.527
_cell_length_c 11.626
_cell_volume 733.049
_citation_journal_id_ASTM ZAACAB
_cod_data_source_file silver1-2_196.cif
_cod_data_source_block Ag1Cs5O9Si3
_cod_original_cell_volume 733.0489
_cod_original_formula_sum 'Ag1 Cs5 O9 Si3'
_cod_database_code 1509288

loop_
_symmetry_equiv_pos_as_xyz
x,y,z
-x,y+1/2,-z
-x,-y,-z
x,-y-1/2,z

loop_
_atom_site_label
_atom_site_type_symbol
_atom_site_fract_x
_atom_site_fract_y
_atom_site_fract_z
_atom_site_occupancy
_atom_site_U_iso_or_equiv
O1 O-2 0.054 0.043 0.834 1 0.0
O2 O-2 0.243 0.042 0.491 1 0.0
O4 O-2 0.292 0.25 0.852 1 0.0
Si3 Si+4 0.2542 0.25 0.5637 1 0.0
O6 O-2 0.128 0.25 0.657 1 0.0
O3 O-2 0.524 0.041 0.825 1 0.0
O5 O-2 0.399 0.25 0.65 1 0.0
Si2 Si+4 0.1284 0.25 0.799 1 0.0
Cs5 Cs+1 0.7284 0.75 0.8572 1 0.0
Si1 Si+4 0.4424 0.25 0.7907 1 0.0
Ag1 Ag+1 0 0 0 1 0.0
Cs2 Cs+1 0.7774 0.25 0.687 1 0.0
Cs3 Cs+1 0.6625 0.25 0.0637 1 0.0
Cs4 Cs+1 0.9514 0.25 0.3807 1 0.0
Cs1 Cs+1 0.5388 0.25 0.3984 1 0.0
